data_4030292
loop_
_publ_author_name
'Bolte, Benoit'
'Basutto, Jose A.'
'Bryan, Christopher S.'
'Garson, Mary J.'
'Banwell, Martin G.'
'Ward, Jas S.'

_publ_section_title
;
 Modular Total Syntheses of the Marine-Derived Resorcylic Acid Lactones
 Cochliomycins A and B Using a Late-Stage Nozaki-Hiyama-Kishi
 Macrocyclization Reaction.
;
_journal_issue 1
_journal_name_full 'The Journal of organic chemistry'
_journal_page_first 460
_journal_paper_doi 10.1021/jo5024602
_journal_volume 80
_journal_year 2014
_chemical_absolute_configuration ad
_chemical_compound_source 'Research School of Chemistry'
_chemical_formula_moiety 'C22 H28 O7'
_chemical_formula_sum 'C22 H28 O7'
_chemical_formula_weight 404.46
_space_group_IT_number 4
_symmetry_cell_setting monoclinic
_symmetry_space_group_name_Hall 'P 2yb'
_symmetry_space_group_name_H-M 'P 1 21 1'
_atom_sites_solution_hydrogens difmap
_atom_sites_solution_primary direct
_audit_creation_date 2014-08-14
_audit_creation_method CRYSTALS_ver_14.43
_cell_angle_alpha 90
_cell_angle_beta 94.3007(9)
_cell_angle_gamma 90
_cell_formula_units_Z 4
_cell_length_a 8.50360(10)
_cell_length_b 26.1166(3)
_cell_length_c 9.35440(10)
_cell_measurement_reflns_used 6556
_cell_measurement_temperature 150
_cell_measurement_theta_max 72
_cell_measurement_theta_min 5
_cell_volume 2071.62(4)
_computing_cell_refinement 'CrysAlis PRO, (Agilent Technologies, 2013)'
_computing_data_collection 'SuperNova, (Agilent Technologies, 2013)'
_computing_data_reduction 'CrysAlis PRO, (Agilent Technologies, 2013)'
_computing_molecular_graphics 'Ortep-3 for windows (Farrugia, 1997)'
_computing_publication_material 'CRYSTALS (Betteridge et al., 2003)'
_computing_structure_refinement 'CRYSTALS (Betteridge et al., 2003)'
_computing_structure_solution 'SIR92 (Altomare et al., 1994)'
_diffrn_ambient_temperature 150
_diffrn_measured_fraction_theta_full 0.997
_diffrn_measured_fraction_theta_max 0.986
_diffrn_measurement_device Area
_diffrn_measurement_device_type 'Oxford Diffraction SuperNova'
_diffrn_measurement_method \w
_diffrn_radiation_monochromator Mirror
_diffrn_radiation_type 'Cu K\a'
_diffrn_radiation_wavelength 1.54184
_diffrn_reflns_av_R_equivalents 0.016
_diffrn_reflns_limit_h_max 6
_diffrn_reflns_limit_h_min -10
_diffrn_reflns_limit_k_max 32
_diffrn_reflns_limit_k_min -31
_diffrn_reflns_limit_l_max 11
_diffrn_reflns_limit_l_min -11
_diffrn_reflns_number 12967
_diffrn_reflns_theta_full 69.319
_diffrn_reflns_theta_max 72.207
_diffrn_reflns_theta_min 3.385
_diffrn_standards_number 0
_exptl_absorpt_coefficient_mu 0.796
_exptl_absorpt_correction_T_max 0.97
_exptl_absorpt_correction_T_min 0.93
_exptl_absorpt_correction_type multi-scan
_exptl_absorpt_process_details 'CrysAlis, (Oxford Diffraction, 2002)'
_exptl_crystal_colour colourless
_exptl_crystal_density_diffrn 1.297
_exptl_crystal_density_method 'not measured'
_exptl_crystal_description plate
_exptl_crystal_F_000 864
_exptl_crystal_size_max 0.164
_exptl_crystal_size_mid 0.131
_exptl_crystal_size_min 0.042
_refine_diff_density_max 0.23
_refine_diff_density_min -0.19
_refine_ls_abs_structure_details 'Flack (1983), 3307 Friedel-pairs'
_refine_ls_abs_structure_Flack 0.00(10)
_refine_ls_extinction_method None
_refine_ls_goodness_of_fit_ref 1.0028
_refine_ls_hydrogen_treatment mixed
_refine_ls_matrix_type full
_refine_ls_number_parameters 530
_refine_ls_number_reflns 7408
_refine_ls_number_restraints 1
_refine_ls_R_factor_all 0.0345
_refine_ls_R_factor_gt 0.0325
_refine_ls_shift/su_max 0.0012209
_refine_ls_shift/su_mean 0.0000905
_refine_ls_structure_factor_coef Fsqd
_refine_ls_weighting_details
;
 Method= Modified Sheldrick 
 w=1/[\s^2^(F^2^) + ( 0.05P)^2^ + 0.29P] 
 ,where P=(max(Fo^2^,0) + 2Fc^2^)/3 
;
_refine_ls_weighting_scheme calc
_refine_ls_wR_factor_all 0.0841
_refine_ls_wR_factor_gt 0.0828
_refine_ls_wR_factor_ref 0.0841
_reflns_limit_h_max 10
_reflns_limit_h_min -10
_reflns_limit_k_max 32
_reflns_limit_k_min -31
_reflns_limit_l_max 11
_reflns_limit_l_min 0
_reflns_number_gt 7084
_reflns_number_total 7438
_reflns_threshold_expression I>2.0\s(I)
_oxford_diffrn_Wilson_B_factor 2.76
_oxford_diffrn_Wilson_scale 0.07
_oxford_refine_ls_r_factor_ref 0.0345
_oxford_refine_ls_scale 3.89(3)
_oxford_reflns_number_all 7408
_oxford_reflns_threshold_expression_ref I>-3.0\s(I)
_oxford_structure_analysis_title 'C:\Users\Hill Group\Desktop\Jas At 18:36 on '
_cod_data_source_file jo5024602_si_001.cif
_cod_data_source_block BB.B165
_cod_depositor_comments 'Adding full bibliography for 4030291--4030292.cif.'
_cod_original_sg_symbol_H-M 'P 1 21 1 '
_cod_database_code 4030292

loop_
_symmetry_equiv_pos_as_xyz
x,y,z
-x,y+1/2,-z

loop_
_atom_site_label
_atom_site_type_symbol
_atom_site_fract_x
_atom_site_fract_y
_atom_site_fract_z
_atom_site_U_iso_or_equiv
_atom_site_occupancy
_atom_site_adp_type
C1 C 0.1827(2) 0.45642(9) 0.8276(2) 0.0409 1.0000 Uani
C2 C 0.34459(19) 0.46575(7) 0.77465(16) 0.0296 1.0000 Uani
C3 C 0.43498(18) 0.41775(7) 0.74215(16) 0.0291 1.0000 Uani
C4 C 0.35911(19) 0.38291(7) 0.62735(17) 0.0295 1.0000 Uani
C5 C 0.43909(19) 0.35033(7) 0.55370(18) 0.0306 1.0000 Uani
C6 C 0.36948(19) 0.31508(7) 0.43854(18) 0.0286 1.0000 Uani
C7 C 0.44702(19) 0.32505(7) 0.29980(18) 0.0285 1.0000 Uani
C8 C 0.43318(19) 0.37855(7) 0.23241(17) 0.0272 1.0000 Uani
C9 C 0.27888(18) 0.40844(7) 0.24572(16) 0.0270 1.0000 Uani
C10 C 0.31026(19) 0.46498(7) 0.25448(17) 0.0277 1.0000 Uani
C11 C 0.26080(18) 0.49479(7) 0.35608(16) 0.0264 1.0000 Uani
H11 H 0.1380 0.4896 0.8484 0.0605 1.0000 Uiso
C12 C 0.29728(17) 0.54995(7) 0.37621(17) 0.0253 1.0000 Uani
H12 H 0.1925 0.4355 0.9136 0.0609 1.0000 Uiso
C13 C 0.30962(18) 0.57365(7) 0.51309(17) 0.0286 1.0000 Uani
H13 H 0.1174 0.4387 0.7528 0.0599 1.0000 Uiso
C14 C 0.3157(2) 0.54531(8) 0.65062(18) 0.0319 1.0000 Uani
O15 O 0.32956(14) 0.49502(5) 0.64064(11) 0.0315 1.0000 Uani
C16 C 0.3291(2) 0.62759(8) 0.52058(18) 0.0321 1.0000 Uani
C17 C 0.3438(2) 0.65645(7) 0.39882(19) 0.0327 1.0000 Uani
C18 C 0.33518(18) 0.63266(7) 0.26586(18) 0.0285 1.0000 Uani
C19 C 0.31152(17) 0.57982(7) 0.25441(16) 0.0263 1.0000 Uani
O20 O 0.34636(16) 0.66421(6) 0.15201(13) 0.0368 1.0000 Uani
C21 C 0.3328(2) 0.64141(8) 0.01263(19) 0.0378 1.0000 Uani
H21 H 0.4097 0.4859 0.8432 0.0335 1.0000 Uiso
O22 O 0.3344(2) 0.65341(6) 0.64591(15) 0.0483 1.0000 Uani
O23 O 0.3129(2) 0.56692(6) 0.76691(14) 0.0510 1.0000 Uani
O24 O 0.40363(16) 0.26349(6) 0.48381(13) 0.0362 1.0000 Uani
O25 O 0.37457(15) 0.29353(5) 0.18888(12) 0.0324 1.0000 Uani
C26 C 0.4176(2) 0.31409(7) 0.05578(19) 0.0353 1.0000 Uani
O27 O 0.45356(15) 0.36745(5) 0.08452(12) 0.0334 1.0000 Uani
C28 C 0.2770(3) 0.30861(9) -0.0512(2) 0.0491 1.0000 Uani
C29 C 0.5650(3) 0.28930(8) 0.0075(3) 0.0540 1.0000 Uani
H31 H 0.5384 0.4272 0.7144 0.0338 1.0000 Uiso
H32 H 0.4507 0.3978 0.8294 0.0347 1.0000 Uiso
H41 H 0.2489 0.3844 0.6110 0.0345 1.0000 Uiso
H51 H 0.5492 0.3488 0.5716 0.0363 1.0000 Uiso
H61 H 0.2578 0.3204 0.4211 0.0317 1.0000 Uiso
H71 H 0.5586 0.3174 0.3181 0.0320 1.0000 Uiso
H81 H 0.5215 0.3996 0.2688 0.0314 1.0000 Uiso
H91 H 0.2307 0.3979 0.3308 0.0318 1.0000 Uiso
H92 H 0.2069 0.4006 0.1641 0.0311 1.0000 Uiso
C101 C 0.6828(2) 0.49534(12) 0.0132(2) 0.0578 1.0000 Uani
H101 H 0.3719 0.4789 0.1870 0.0335 1.0000 Uiso
C102 C 0.8474(2) 0.49955(10) 0.0882(2) 0.0454 1.0000 Uani
C103 C 0.9043(2) 0.55393(9) 0.11375(19) 0.0413 1.0000 Uani
C104 C 0.81338(19) 0.58636(9) 0.21276(18) 0.0377 1.0000 Uani
C105 C 0.87663(19) 0.62307(8) 0.29520(19) 0.0355 1.0000 Uani
C106 C 0.7881(2) 0.65694(8) 0.39135(19) 0.0351 1.0000 Uani
C107 C 0.86914(19) 0.65558(7) 0.54204(19) 0.0313 1.0000 Uani
C108 C 0.88839(19) 0.60378(7) 0.61780(18) 0.0306 1.0000 Uani
C109 C 0.74761(19) 0.56675(7) 0.59732(18) 0.0304 1.0000 Uani
C110 C 0.8030(2) 0.51215(7) 0.60493(19) 0.0320 1.0000 Uani
C111 C 0.76975(18) 0.47857(8) 0.50173(19) 0.0324 1.0000 Uani
H111 H 0.1968 0.4794 0.4233 0.0321 1.0000 Uiso
C112 C 0.82793(18) 0.42500(8) 0.5023(2) 0.0372 1.0000 Uani
C113 C 0.8619(2) 0.39930(8) 0.3732(2) 0.0410 1.0000 Uani
C114 C 0.8640(2) 0.42327(9) 0.2322(2) 0.0476 1.0000 Uani
O115 O 0.84891(14) 0.47436(6) 0.22813(14) 0.0405 1.0000 Uani
C116 C 0.9027(2) 0.34618(9) 0.3866(3) 0.0543 1.0000 Uani
C117 C 0.9128(2) 0.32091(8) 0.5161(3) 0.0525 1.0000 Uani
C118 C 0.8834(2) 0.34664(8) 0.6388(3) 0.0464 1.0000 Uani
C119 C 0.84151(19) 0.39896(7) 0.6309(2) 0.0374 1.0000 Uani
O120 O 0.88623(18) 0.32632(6) 0.7715(2) 0.0533 1.0000 Uani
C121 C 0.9010(3) 0.27183(10) 0.7848(4) 0.0665 1.0000 Uani
O122 O 0.9344(2) 0.31879(8) 0.2693(2) 0.0711 1.0000 Uani
O123 O 0.8821(2) 0.39889(8) 0.12187(19) 0.0624 1.0000 Uani
O124 O 0.79183(19) 0.70789(6) 0.33532(16) 0.0484 1.0000 Uani
O125 O 0.78018(15) 0.68325(5) 0.64025(13) 0.0331 1.0000 Uani
C126 C 0.8405(2) 0.66851(7) 0.78140(19) 0.0327 1.0000 Uani
O127 O 0.91413(14) 0.61930(5) 0.76481(13) 0.0335 1.0000 Uani
C128 C 0.7024(2) 0.66454(8) 0.8735(2) 0.0393 1.0000 Uani
C129 C 0.9648(3) 0.70576(8) 0.8407(2) 0.0450 1.0000 Uani
H171 H 0.3600 0.6911 0.4060 0.0372 1.0000 Uiso
H191 H 0.2997 0.5647 0.1595 0.0304 1.0000 Uiso
H211 H 0.3452 0.6694 -0.0532 0.0555 1.0000 Uiso
H212 H 0.4155 0.6170 0.0062 0.0565 1.0000 Uiso
H213 H 0.2303 0.6247 -0.0069 0.0552 1.0000 Uiso
H221 H 0.325(4) 0.6326(13) 0.709(3) 0.0718 1.0000 Uiso
H241 H 0.370(3) 0.2442(11) 0.418(3) 0.0532 1.0000 Uiso
H281 H 0.3020 0.3222 -0.1442 0.0740 1.0000 Uiso
H282 H 0.1887 0.3273 -0.0180 0.0733 1.0000 Uiso
H283 H 0.2440 0.2733 -0.0618 0.0720 1.0000 Uiso
H291 H 0.5990 0.3077 -0.0729 0.0806 1.0000 Uiso
H292 H 0.6458 0.2902 0.0870 0.0806 1.0000 Uiso
H293 H 0.5452 0.2545 -0.0188 0.0806 1.0000 Uiso
H1011 H 0.6817 0.5126 -0.0786 0.0864 1.0000 Uiso
H1012 H 0.6542 0.4595 -0.0042 0.0865 1.0000 Uiso
H1013 H 0.6031 0.5122 0.0679 0.0856 1.0000 Uiso
H1021 H 0.9210 0.4798 0.0329 0.0530 1.0000 Uiso
H1031 H 0.9010 0.5716 0.0227 0.0485 1.0000 Uiso
H1032 H 1.0108 0.5530 0.1513 0.0478 1.0000 Uiso
H1041 H 0.7040 0.5805 0.2138 0.0442 1.0000 Uiso
H1051 H 0.9847 0.6283 0.2981 0.0430 1.0000 Uiso
H1061 H 0.6813 0.6456 0.3942 0.0402 1.0000 Uiso
H1071 H 0.9735 0.6705 0.5389 0.0370 1.0000 Uiso
H1081 H 0.9832 0.5870 0.5897 0.0352 1.0000 Uiso
H1091 H 0.6787 0.5735 0.6723 0.0381 1.0000 Uiso
H1092 H 0.6881 0.5729 0.5036 0.0356 1.0000 Uiso
H1101 H 0.8683 0.5015 0.6859 0.0385 1.0000 Uiso
H1111 H 0.7067 0.4899 0.4209 0.0394 1.0000 Uiso
H1171 H 0.9414 0.2863 0.5205 0.0629 1.0000 Uiso
H1191 H 0.8148 0.4168 0.7159 0.0445 1.0000 Uiso
H1211 H 0.9015 0.2630 0.8877 0.1006 1.0000 Uiso
H1212 H 0.8109 0.2566 0.7303 0.0989 1.0000 Uiso
H1213 H 0.9980 0.2615 0.7434 0.0983 1.0000 Uiso
H1221 H 0.9149 0.3336 0.1898 0.1040 1.0000 Uiso
H1241 H 0.7346 0.7277 0.3757 0.0725 1.0000 Uiso
H1281 H 0.6315 0.6378 0.8353 0.0589 1.0000 Uiso
H1282 H 0.7375 0.6556 0.9716 0.0584 1.0000 Uiso
H1283 H 0.6473 0.6967 0.8740 0.0582 1.0000 Uiso
H1291 H 1.0540 0.7061 0.7798 0.0661 1.0000 Uiso
H1292 H 0.9218 0.7399 0.8416 0.0669 1.0000 Uiso
H1293 H 1.0035 0.6958 0.9367 0.0675 1.0000 Uiso

loop_
_atom_site_aniso_label
_atom_site_aniso_U_11
_atom_site_aniso_U_22
_atom_site_aniso_U_33
_atom_site_aniso_U_23
_atom_site_aniso_U_13
_atom_site_aniso_U_12
C1 0.0391(9) 0.0547(12) 0.0295(8) 0.0007(8) 0.0067(7) 0.0000(8)
C2 0.0320(8) 0.0398(9) 0.0165(7) -0.0006(6) -0.0026(5) -0.0024(7)
C3 0.0286(7) 0.0369(9) 0.0212(7) 0.0017(6) -0.0030(6) -0.0031(6)
C4 0.0297(7) 0.0369(9) 0.0213(7) 0.0038(6) -0.0020(6) -0.0062(6)
C5 0.0303(8) 0.0298(8) 0.0307(8) 0.0037(6) -0.0028(6) -0.0064(6)
C6 0.0299(7) 0.0265(8) 0.0288(8) 0.0009(6) -0.0008(6) -0.0065(6)
C7 0.0288(7) 0.0256(8) 0.0309(8) -0.0004(6) 0.0016(6) -0.0037(6)
C8 0.0307(8) 0.0249(8) 0.0263(7) -0.0012(6) 0.0035(6) -0.0053(6)
C9 0.0287(7) 0.0287(8) 0.0235(7) 0.0014(6) 0.0010(6) -0.0045(6)
C10 0.0298(7) 0.0282(8) 0.0257(7) 0.0023(6) 0.0049(6) -0.0018(6)
C11 0.0236(7) 0.0344(9) 0.0208(7) 0.0029(6) -0.0006(5) -0.0013(6)
C12 0.0183(6) 0.0308(8) 0.0267(7) -0.0027(6) 0.0009(5) 0.0020(6)
C13 0.0278(7) 0.0341(9) 0.0239(7) -0.0023(6) 0.0006(6) 0.0045(6)
C14 0.0343(8) 0.0358(9) 0.0252(8) -0.0045(7) -0.0001(6) 0.0030(7)
O15 0.0396(6) 0.0353(7) 0.0192(5) 0.0003(5) -0.0011(4) 0.0000(5)
C16 0.0337(8) 0.0351(9) 0.0268(8) -0.0078(7) -0.0018(6) 0.0046(7)
C17 0.0341(8) 0.0264(8) 0.0371(9) -0.0057(7) -0.0007(7) 0.0017(6)
C18 0.0248(7) 0.0315(9) 0.0292(8) -0.0011(6) 0.0027(6) 0.0008(6)
C19 0.0224(7) 0.0310(8) 0.0253(7) -0.0041(6) 0.0010(5) 0.0012(6)
O20 0.0534(7) 0.0273(6) 0.0303(6) -0.0013(5) 0.0068(5) -0.0049(5)
C21 0.0546(11) 0.0314(9) 0.0281(8) 0.0007(7) 0.0086(7) -0.0026(7)
O22 0.0796(10) 0.0365(8) 0.0279(6) -0.0100(6) -0.0021(6) 0.0052(7)
O23 0.0865(11) 0.0415(8) 0.0245(6) -0.0055(6) 0.0013(6) 0.0124(7)
O24 0.0526(7) 0.0279(6) 0.0275(6) 0.0023(5) -0.0024(5) -0.0099(5)
O25 0.0464(7) 0.0256(6) 0.0254(6) 0.0002(5) 0.0044(5) -0.0081(5)
C26 0.0544(10) 0.0238(8) 0.0292(8) 0.0006(6) 0.0120(7) -0.0046(7)
O27 0.0491(7) 0.0236(6) 0.0291(6) 0.0003(5) 0.0131(5) -0.0043(5)
C28 0.0793(15) 0.0389(11) 0.0287(9) 0.0031(8) 0.0015(9) -0.0180(10)
C29 0.0789(15) 0.0310(10) 0.0565(13) 0.0001(9) 0.0333(11) 0.0041(10)
C101 0.0357(10) 0.101(2) 0.0358(10) -0.0124(11) -0.0031(8) -0.0128(11)
C102 0.0280(8) 0.0761(15) 0.0325(9) -0.0173(9) 0.0054(7) -0.0051(8)
C103 0.0270(8) 0.0695(14) 0.0276(8) -0.0054(8) 0.0036(6) 0.0008(8)
C104 0.0254(8) 0.0621(13) 0.0258(8) 0.0026(8) 0.0027(6) 0.0039(8)
C105 0.0279(7) 0.0472(11) 0.0324(9) 0.0057(8) 0.0094(6) 0.0042(7)
C106 0.0332(8) 0.0396(10) 0.0336(9) 0.0101(7) 0.0106(7) 0.0070(7)
C107 0.0297(7) 0.0290(9) 0.0363(9) 0.0024(7) 0.0100(6) 0.0033(6)
C108 0.0299(8) 0.0281(8) 0.0341(8) -0.0006(7) 0.0054(6) 0.0057(6)
C109 0.0313(8) 0.0289(8) 0.0317(8) -0.0005(6) 0.0078(6) 0.0029(6)
C110 0.0323(8) 0.0283(9) 0.0353(8) -0.0006(7) 0.0015(6) 0.0018(6)
C111 0.0232(7) 0.0330(9) 0.0410(9) -0.0052(7) 0.0031(6) 0.0015(6)
C112 0.0179(7) 0.0342(10) 0.0592(11) -0.0180(8) 0.0014(7) -0.0036(6)
C113 0.0236(7) 0.0402(10) 0.0592(12) -0.0189(9) 0.0026(7) -0.0027(7)
C114 0.0242(8) 0.0560(13) 0.0622(13) -0.0328(11) 0.0012(8) -0.0028(8)
O115 0.0324(6) 0.0532(8) 0.0361(6) -0.0159(6) 0.0033(5) -0.0019(6)
C116 0.0297(9) 0.0459(12) 0.0883(18) -0.0351(12) 0.0105(10) -0.0072(8)
C117 0.0335(9) 0.0298(10) 0.0945(18) -0.0117(11) 0.0069(10) -0.0003(7)
C118 0.0229(8) 0.0321(10) 0.0839(16) -0.0105(10) 0.0020(8) -0.0036(7)
C119 0.0237(7) 0.0282(9) 0.0599(11) -0.0055(8) -0.0002(7) -0.0030(6)
O120 0.0448(8) 0.0291(7) 0.0856(12) 0.0070(7) 0.0031(7) 0.0026(6)
C121 0.0568(13) 0.0318(12) 0.110(2) 0.0070(12) 0.0011(13) 0.0060(9)
O122 0.0660(10) 0.0486(10) 0.1011(15) -0.0400(10) 0.0215(10) -0.0009(8)
O123 0.0537(9) 0.0728(12) 0.0613(10) -0.0398(9) 0.0086(7) -0.0021(8)
O124 0.0596(8) 0.0432(8) 0.0451(8) 0.0167(6) 0.0220(6) 0.0150(6)
O125 0.0407(6) 0.0281(6) 0.0309(6) 0.0043(5) 0.0064(5) 0.0096(5)
C126 0.0412(9) 0.0234(8) 0.0334(8) 0.0018(7) 0.0029(7) 0.0052(6)
O127 0.0415(6) 0.0253(6) 0.0334(6) 0.0015(5) 0.0006(5) 0.0071(5)
C128 0.0503(10) 0.0300(9) 0.0386(10) 0.0001(7) 0.0099(8) 0.0059(8)
C129 0.0519(11) 0.0325(10) 0.0501(11) -0.0051(8) -0.0002(9) -0.0004(8)

loop_
_atom_type_symbol
_atom_type_scat_dispersion_real
_atom_type_scat_dispersion_imag
_atom_type_scat_Cromer_Mann_a1
_atom_type_scat_Cromer_Mann_b1
_atom_type_scat_Cromer_Mann_a2
_atom_type_scat_Cromer_Mann_b2
_atom_type_scat_Cromer_Mann_a3
_atom_type_scat_Cromer_Mann_b3
_atom_type_scat_Cromer_Mann_a4
_atom_type_scat_Cromer_Mann_b4
_atom_type_scat_Cromer_Mann_c
_atom_type_scat_source
C 0.0181 0.0091 2.3100 20.8439 1.0200 10.2075 1.5886 0.5687 0.8650 51.6512 0.2156 'International Tables Vol C 4.2.6.8 and 6.1.1.4'
H 0.0000 0.0000 0.4930 10.5109 0.3229 26.1257 0.1402 3.1424 0.0408 57.7998 0.0030 'International Tables Vol C 4.2.6.8 and 6.1.1.4'
O 0.0492 0.0322 3.0485 13.2771 2.2868 5.7011 1.5463 0.3239 0.8670 32.9089 0.2508 'International Tables Vol C 4.2.6.8 and 6.1.1.4'

loop_
_geom_angle_atom_site_label_1
_geom_angle_atom_site_label_2
_geom_angle_atom_site_label_3
_geom_angle
_geom_angle_publ_flag
C2 C1 H11 107.4 no
C2 C1 H12 109.7 no
H11 C1 H12 110.3 no
C2 C1 H13 108.8 no
H11 C1 H13 110.9 no
H12 C1 H13 109.7 no
C1 C2 C3 114.80(15) yes
C1 C2 O15 109.87(13) yes
C3 C2 O15 105.86(12) yes
C1 C2 H21 111.0 no
C3 C2 H21 108.0 no
O15 C2 H21 106.9 no
C2 C3 C4 116.38(13) yes
C2 C3 H31 109.1 no
C4 C3 H31 108.1 no
C2 C3 H32 108.5 no
C4 C3 H32 107.3 no
H31 C3 H32 107.0 no
C3 C4 C5 123.39(15) yes
C3 C4 H41 117.3 no
C5 C4 H41 119.3 no
C4 C5 C6 125.42(15) yes
C4 C5 H51 118.8 no
C6 C5 H51 115.8 no
C5 C6 C7 109.50(13) yes
C5 C6 O24 107.65(13) yes
C7 C6 O24 108.73(13) yes
C5 C6 H61 111.4 no
C7 C6 H61 108.4 no
O24 C6 H61 111.1 no
C6 C7 C8 118.79(14) yes
C6 C7 O25 109.29(12) yes
C8 C7 O25 102.17(13) yes
C6 C7 H71 107.1 no
C8 C7 H71 107.6 no
O25 C7 H71 111.8 no
C7 C8 C9 117.92(13) yes
C7 C8 O27 101.59(13) yes
C9 C8 O27 110.20(13) yes
C7 C8 H81 109.8 no
C9 C8 H81 109.0 no
O27 C8 H81 107.8 no
C8 C9 C10 110.73(13) yes
C8 C9 H91 109.9 no
C10 C9 H91 108.7 no
C8 C9 H92 108.8 no
C10 C9 H92 110.6 no
H91 C9 H92 108.1 no
C9 C10 C11 123.62(14) yes
C9 C10 H101 117.1 no
C11 C10 H101 119.2 no
C10 C11 C12 126.08(15) yes
C10 C11 H111 117.1 no
C12 C11 H111 116.8 no
C11 C12 C13 122.62(15) yes
C11 C12 C19 118.05(14) yes
C13 C12 C19 119.24(15) yes
C12 C13 C14 124.12(16) yes
C12 C13 C16 118.55(15) yes
C14 C13 C16 117.16(15) yes
C13 C14 O15 115.61(14) yes
C13 C14 O23 122.55(17) yes
O15 C14 O23 121.80(17) yes
C2 O15 C14 117.39(13) yes
C13 C16 C17 121.26(15) yes
C13 C16 O22 122.32(16) yes
C17 C16 O22 116.42(17) yes
C16 C17 C18 119.57(16) yes
C16 C17 H171 120.1 no
C18 C17 H171 120.3 no
C17 C18 C19 120.57(16) yes
C17 C18 O20 115.45(15) yes
C19 C18 O20 123.94(15) yes
C18 C19 C12 120.73(14) yes
C18 C19 H191 118.5 no
C12 C19 H191 120.7 no
C18 O20 C21 117.22(14) yes
O20 C21 H211 105.1 no
O20 C21 H212 109.0 no
H211 C21 H212 110.4 no
O20 C21 H213 111.5 no
H211 C21 H213 110.9 no
H212 C21 H213 109.9 no
C16 O22 H221 108(2) no
C6 O24 H241 107.6(19) no
C7 O25 C26 106.98(12) yes
O25 C26 O27 105.33(13) yes
O25 C26 C28 107.51(15) yes
O27 C26 C28 111.15(16) yes
O25 C26 C29 111.86(16) yes
O27 C26 C29 107.43(16) yes
C28 C26 C29 113.31(18) yes
C26 O27 C8 109.51(12) yes
C26 C28 H281 110.0 no
C26 C28 H282 109.6 no
H281 C28 H282 109.2 no
C26 C28 H283 111.6 no
H281 C28 H283 109.7 no
H282 C28 H283 106.7 no
C26 C29 H291 109.0 no
C26 C29 H292 108.3 no
H291 C29 H292 110.5 no
C26 C29 H293 110.6 no
H291 C29 H293 109.6 no
H292 C29 H293 108.7 no
C102 C101 H1011 108.8 no
C102 C101 H1012 110.8 no
H1011 C101 H1012 108.3 no
C102 C101 H1013 111.9 no
H1011 C101 H1013 106.9 no
H1012 C101 H1013 110.1 no
C101 C102 C103 114.4(2) yes
C101 C102 O115 109.04(16) yes
C103 C102 O115 107.43(15) yes
C101 C102 H1021 108.5 no
C103 C102 H1021 111.4 no
O115 C102 H1021 105.7 no
C102 C103 C104 116.80(16) yes
C102 C103 H1031 108.7 no
C104 C103 H1031 106.9 no
C102 C103 H1032 108.6 no
C104 C103 H1032 107.9 no
H1031 C103 H1032 107.6 no
C103 C104 C105 124.13(16) yes
C103 C104 H1041 117.7 no
C105 C104 H1041 118.1 no
C104 C105 C106 125.23(16) yes
C104 C105 H1051 118.9 no
C106 C105 H1051 115.8 no
C105 C106 C107 109.17(14) yes
C105 C106 O124 107.59(14) yes
C107 C106 O124 109.87(16) yes
C105 C106 H1061 110.7 no
C107 C106 H1061 109.3 no
O124 C106 H1061 110.2 no
C106 C107 C108 118.33(15) yes
C106 C107 O125 111.04(13) yes
C108 C107 O125 101.11(13) yes
C106 C107 H1071 108.3 no
C108 C107 H1071 107.6 no
O125 C107 H1071 110.2 no
C107 C108 C109 116.26(14) yes
C107 C108 O127 101.38(13) yes
C109 C108 O127 110.98(13) yes
C107 C108 H1081 109.6 no
C109 C108 H1081 109.7 no
O127 C108 H1081 108.5 no
C108 C109 C110 110.62(14) yes
C108 C109 H1091 107.7 no
C110 C109 H1091 110.3 no
C108 C109 H1092 110.4 no
C110 C109 H1092 109.4 no
H1091 C109 H1092 108.4 no
C109 C110 C111 123.17(16) yes
C109 C110 H1101 118.7 no
C111 C110 H1101 118.1 no
C110 C111 C112 124.83(16) yes
C110 C111 H1111 117.2 no
C112 C111 H1111 117.9 no
C111 C112 C113 121.88(19) yes
C111 C112 C119 118.29(16) yes
C113 C112 C119 119.75(18) yes
C112 C113 C114 125.32(19) yes
C112 C113 C116 116.3(2) yes
C114 C113 C116 118.31(19) yes
C113 C114 O115 116.37(16) yes
C113 C114 O123 123.0(2) yes
O115 C114 O123 120.6(2) yes
C102 O115 C114 117.84(16) yes
C113 C116 C117 122.7(2) yes
C113 C116 O122 120.1(3) yes
C117 C116 O122 117.2(2) yes
C116 C117 C118 119.9(2) yes
C116 C117 H1171 120.0 no
C118 C117 H1171 120.0 no
C117 C118 C119 119.5(2) yes
C117 C118 O120 125.9(2) yes
C119 C118 O120 114.58(19) yes
C118 C119 C112 121.79(19) yes
C118 C119 H1191 119.9 no
C112 C119 H1191 118.2 no
C118 O120 C121 117.8(2) yes
O120 C121 H1211 108.1 no
O120 C121 H1212 107.5 no
H1211 C121 H1212 111.0 no
O120 C121 H1213 108.2 no
H1211 C121 H1213 112.3 no
H1212 C121 H1213 109.6 no
C116 O122 H1221 115.8 no
C106 O124 H1241 112.8 no
C107 O125 C126 106.65(12) yes
O125 C126 O127 105.56(13) yes
O125 C126 C128 107.72(14) yes
O127 C126 C128 111.24(14) yes
O125 C126 C129 110.93(15) yes
O127 C126 C129 108.38(15) yes
C128 C126 C129 112.79(16) yes
C126 O127 C108 108.57(12) yes
C126 C128 H1281 109.0 no
C126 C128 H1282 111.0 no
H1281 C128 H1282 108.2 no
C126 C128 H1283 110.0 no
H1281 C128 H1283 109.9 no
H1282 C128 H1283 108.8 no
C126 C129 H1291 110.0 no
C126 C129 H1292 110.1 no
H1291 C129 H1292 107.9 no
C126 C129 H1293 110.3 no
H1291 C129 H1293 108.5 no
H1292 C129 H1293 110.0 no

loop_
_geom_bond_atom_site_label_1
_geom_bond_atom_site_label_2
_geom_bond_distance
_geom_bond_publ_flag
C1 C2 1.518(2) yes
C1 H11 0.973 no
C1 H12 0.971 no
C1 H13 0.977 no
C2 C3 1.513(2) yes
C2 O15 1.4655(19) yes
C2 H21 0.970 no
C3 C4 1.514(2) yes
C3 H31 0.967 no
C3 H32 0.970 no
C4 C5 1.316(3) yes
C4 H41 0.939 no
C5 C6 1.504(2) yes
C5 H51 0.939 no
C6 C7 1.522(2) yes
C6 O24 1.436(2) yes
C6 H61 0.961 no
C7 C8 1.534(2) yes
C7 O25 1.428(2) yes
C7 H71 0.972 no
C8 C9 1.540(2) yes
C8 O27 1.4366(19) yes
C8 H81 0.972 no
C9 C10 1.502(2) yes
C9 H91 0.962 no
C9 H92 0.964 no
C10 C11 1.321(2) yes
C10 H101 0.924 no
C11 C12 1.483(2) yes
C11 H111 0.951 no
C12 C13 1.419(2) yes
C12 C19 1.394(2) yes
C13 C14 1.482(2) yes
C13 C16 1.420(3) yes
C14 O15 1.323(2) yes
C14 O23 1.227(2) yes
C16 C17 1.379(3) yes
C16 O22 1.350(2) yes
C17 C18 1.387(2) yes
C17 H171 0.918 no
C18 C19 1.398(2) yes
C18 O20 1.356(2) yes
C19 H191 0.970 no
O20 C21 1.430(2) yes
C21 H211 0.968 no
C21 H212 0.955 no
C21 H213 0.980 no
O22 H221 0.81(3) no
O24 H241 0.83(3) no
O25 C26 1.428(2) yes
C26 O27 1.448(2) yes
C26 C28 1.507(3) yes
C26 C29 1.510(3) yes
C28 H281 0.978 no
C28 H282 0.966 no
C28 H283 0.966 no
C29 H291 0.956 no
C29 H292 0.974 no
C29 H293 0.953 no
C101 C102 1.522(3) yes
C101 H1011 0.969 no
C101 H1012 0.978 no
C101 H1013 0.984 no
C102 C103 1.513(3) yes
C102 O115 1.464(3) yes
C102 H1021 0.987 no
C103 C104 1.510(3) yes
C103 H1031 0.967 no
C103 H1032 0.948 no
C104 C105 1.319(3) yes
C104 H1041 0.943 no
C105 C106 1.503(2) yes
C105 H1051 0.928 no
C106 C107 1.522(2) yes
C106 O124 1.432(2) yes
C106 H1061 0.957 no
C107 C108 1.530(2) yes
C107 O125 1.429(2) yes
C107 H1071 0.971 no
C108 C109 1.540(2) yes
C108 O127 1.435(2) yes
C108 H1081 0.970 no
C109 C110 1.502(2) yes
C109 H1091 0.963 no
C109 H1092 0.992 no
C110 C111 1.319(3) yes
C110 H1101 0.946 no
C111 C112 1.484(3) yes
C111 H1111 0.941 no
C112 C113 1.430(3) yes
C112 C119 1.380(3) yes
C113 C114 1.462(3) yes
C113 C116 1.433(3) yes
C114 O115 1.341(3) yes
C114 O123 1.232(3) yes
C116 C117 1.376(4) yes
C116 O122 1.354(3) yes
C117 C118 1.369(3) yes
C117 H1171 0.937 no
C118 C119 1.412(3) yes
C118 O120 1.349(3) yes
C119 H1191 0.963 no
O120 C121 1.433(3) yes
C121 H1211 0.990 no
C121 H1212 0.973 no
C121 H1213 0.975 no
O122 H1221 0.844 no
O124 H1241 0.822 no
O125 C126 1.433(2) yes
C126 O127 1.443(2) yes
C126 C128 1.511(2) yes
C126 C129 1.511(3) yes
C128 H1281 0.973 no
C128 H1282 0.972 no
C128 H1283 0.962 no
C129 H1291 0.981 no
C129 H1292 0.964 no
C129 H1293 0.968 no

loop_
_geom_hbond_atom_site_label_D
_geom_hbond_atom_site_label_H
_geom_hbond_atom_site_label_A
_geom_hbond_site_symmetry_A
_geom_hbond_angle_DHA
_geom_hbond_distance_DH
_geom_hbond_distance_HA
_geom_hbond_distance_DA
_geom_hbond_publ_flag
C3 H32 O27 1_556 163.72(11) 0.970 2.513 3.454(3) yes
O22 H221 O23 . 150(3) 0.814 1.803 2.539(3) yes
O24 H241 O125 2_646 146(2) 0.826 2.090 2.812(3) yes
C121 H1213 O124 2_746 160.75(16) 0.975 2.428 3.364(3) yes
O122 H1221 O123 . 138.00 0.844 1.834 2.527(3) yes
O124 H1241 O24 2_656 165.53(11) 0.822 2.052 2.856(3) yes
C128 H1283 O25 2_656 151.05(12) 0.962 2.599 3.473(3) yes
